data_7152816
loop_
_publ_author_name
'Amslinger, Sabine'
'Al-Rifai, Nafisah'
'Winter, Katrin'
'W\"ormann, Kilian'
'Scholz, Rebekka'
'Baumeister, Paul'
'Wild, Martin'

_publ_section_title
;
 Reactivity assessment of chalcones by a kinetic thiol assay.
;
_journal_issue 4
_journal_name_full 'Organic &amp; biomolecular chemistry'
_journal_page_first 549
_journal_page_last 554
_journal_paper_doi 10.1039/c2ob27163j
_journal_volume 11
_journal_year 2013
_chemical_compound_source 'see text'
_chemical_formula_moiety 'C18 H18 O5'
_chemical_formula_sum 'C18 H18 O5'
_chemical_formula_weight 314.32
_chemical_name_systematic ?
_space_group_IT_number 14
_symmetry_cell_setting monoclinic
_symmetry_Int_Tables_number 14
_symmetry_space_group_name_Hall '-P 2ybc'
_symmetry_space_group_name_H-M 'P 1 21/c 1'
_atom_sites_solution_hydrogens geom
_atom_sites_solution_primary direct
_atom_sites_solution_secondary difmap
_cell_angle_alpha 90
_cell_angle_beta 98.798(3)
_cell_angle_gamma 90
_cell_formula_units_Z 4
_cell_length_a 17.9253(7)
_cell_length_b 5.36599(19)
_cell_length_c 15.7715(5)
_cell_measurement_reflns_used 6233
_cell_measurement_temperature 123.01(10)
_cell_measurement_theta_max 73.4147
_cell_measurement_theta_min 3.4755
_cell_volume 1499.16(9)
_computing_cell_refinement
;
CrysAlisPro, Agilent Technologies,
Version 1.171.35.11 (release 16-05-2011 CrysAlis171 .NET)
;
_computing_data_collection
;
CrysAlisPro, Agilent Technologies,
Version 1.171.35.11 (release 16-05-2011 CrysAlis171 .NET)
;
_computing_data_reduction
;
CrysAlisPro, Agilent Technologies,
Version 1.171.35.11 (release 16-05-2011 CrysAlis171 .NET)
;
_computing_molecular_graphics 'PLATON (Spek, 1990)'
_computing_publication_material 'PLATON (Spek, 2003)'
_computing_structure_refinement 'SHELXL-97 (Sheldrick, 2008)'
_computing_structure_solution 'SIR-97 (Altomare, 1999)'
_diffrn_ambient_temperature 123.01(10)
_diffrn_detector_area_resol_mean 10.3546
_diffrn_measured_fraction_theta_full 0.998
_diffrn_measured_fraction_theta_max 0.984
_diffrn_measurement_device_type 'SuperNova, Single source at offset), Atlas'
_diffrn_measurement_method '\w scans'
_diffrn_radiation_monochromator mirror
_diffrn_radiation_probe x-ray
_diffrn_radiation_source 'SuperNova (Cu) X-ray Source'
_diffrn_radiation_type CuK\a
_diffrn_radiation_wavelength 1.54184
_diffrn_reflns_av_R_equivalents 0.0244
_diffrn_reflns_av_sigmaI/netI 0.0185
_diffrn_reflns_limit_h_max 21
_diffrn_reflns_limit_h_min -21
_diffrn_reflns_limit_k_max 6
_diffrn_reflns_limit_k_min -6
_diffrn_reflns_limit_l_max 19
_diffrn_reflns_limit_l_min -19
_diffrn_reflns_number 11609
_diffrn_reflns_reduction_process
;
;
_diffrn_reflns_theta_full 67.50
_diffrn_reflns_theta_max 73.58
_diffrn_reflns_theta_min 4.99
_exptl_absorpt_coefficient_mu 0.840
_exptl_absorpt_correction_T_max 0.965
_exptl_absorpt_correction_T_min 0.832
_exptl_absorpt_correction_type analytical
_exptl_absorpt_process_details
;
CrysAlisPro, Oxford Diffraction Ltd.,
Version 1.171.33.55 (release 05-01-2010 CrysAlis171 .NET)
Analytical numeric absorption correction using a multifaceted crystal
model based on expressions derived by R.C. Clark & J.S. Reid.
(Clark, R. C. & Reid, J. S. (1995). Acta Cryst. A51, 887-897)
;
_exptl_crystal_colour 'light yellow'
_exptl_crystal_density_diffrn 1.393
_exptl_crystal_density_method 'Not Measured'
_exptl_crystal_description rod
_exptl_crystal_F_000 664
_exptl_crystal_size_max 0.2913
_exptl_crystal_size_mid 0.1360
_exptl_crystal_size_min 0.0431
_refine_diff_density_max 0.203
_refine_diff_density_min -0.288
_refine_diff_density_rms 0.050
_refine_ls_extinction_method none
_refine_ls_goodness_of_fit_ref 1.034
_refine_ls_hydrogen_treatment constr
_refine_ls_matrix_type full
_refine_ls_number_parameters 208
_refine_ls_number_reflns 2974
_refine_ls_number_restraints 0
_refine_ls_restrained_S_all 1.034
_refine_ls_R_factor_all 0.0402
_refine_ls_R_factor_gt 0.0355
_refine_ls_shift/su_max 0.001
_refine_ls_shift/su_mean 0.000
_refine_ls_structure_factor_coef Fsqd
_refine_ls_weighting_details 'calc w=1/[\s^2^(Fo^2^)+(0.0508P)^2^+0.4987P] where P=(Fo^2^+2Fc^2^)/3'
_refine_ls_weighting_scheme calc
_refine_ls_wR_factor_gt 0.0916
_refine_ls_wR_factor_ref 0.0961
_reflns_number_gt 2642
_reflns_number_total 2974
_reflns_threshold_expression I>2\s(I)
_cod_data_source_file c2ob27163j.txt
_cod_data_source_block l246
_cod_depositor_comments
;
The following automatic conversions were performed:

'_symmetry_cell_setting' value 'Monoclinic' changed to 'monoclinic'
according to /home/saulius/struct/CIF-dictionaries/cif_core.dic
dictionary named 'cif_core.dic' version 2.4.2 from 2011-04-26.

Automatic conversion script
Id: cif_fix_values 1891 2012-01-12 08:04:46Z andrius 
;
_cod_original_sg_symbol_H-M 'P 21/c'
_cod_database_code 7152816

loop_
_symmetry_equiv_pos_site_id
_symmetry_equiv_pos_as_xyz
1 x,y,z
2 -x,1/2+y,1/2-z
3 -x,-y,-z
4 x,1/2-y,1/2+z

loop_
_atom_site_aniso_label
_atom_site_aniso_U_11
_atom_site_aniso_U_22
_atom_site_aniso_U_33
_atom_site_aniso_U_23
_atom_site_aniso_U_13
_atom_site_aniso_U_12
O1 0.0161(4) 0.0234(4) 0.0233(4) 0.0040(3) 0.0044(3) -0.0017(3)
O2 0.0180(4) 0.0248(5) 0.0348(5) 0.0129(4) 0.0051(4) 0.0028(3)
O3 0.0184(4) 0.0333(5) 0.0360(5) 0.0161(4) 0.0069(4) 0.0039(4)
O4 0.0183(4) 0.0286(5) 0.0297(5) 0.0064(4) 0.0086(4) -0.0010(3)
O5 0.0240(4) 0.0258(5) 0.0228(4) 0.0069(3) 0.0046(4) -0.0053(3)
C1 0.0162(5) 0.0191(5) 0.0159(5) -0.0034(4) 0.0033(4) -0.0030(4)
C2 0.0209(6) 0.0171(5) 0.0179(6) 0.0020(4) 0.0047(4) -0.0027(4)
C3 0.0203(6) 0.0169(5) 0.0170(5) 0.0008(4) 0.0018(4) 0.0008(4)
C4 0.0185(6) 0.0167(5) 0.0158(5) 0.0000(4) 0.0031(4) -0.0016(4)
C5 0.0204(6) 0.0166(5) 0.0161(5) 0.0012(4) 0.0035(4) -0.0016(4)
C6 0.0196(6) 0.0180(5) 0.0172(5) 0.0011(4) 0.0015(4) 0.0016(4)
C7 0.0206(6) 0.0229(6) 0.0267(6) 0.0022(5) 0.0066(5) -0.0047(5)
C8 0.0194(6) 0.0207(6) 0.0186(6) 0.0018(4) 0.0032(4) -0.0002(4)
C9 0.0196(6) 0.0204(6) 0.0209(6) 0.0035(5) 0.0041(5) -0.0005(4)
C10 0.0197(6) 0.0209(6) 0.0201(6) 0.0019(5) 0.0027(5) -0.0005(4)
C11 0.0200(6) 0.0199(6) 0.0180(6) -0.0014(5) 0.0036(4) -0.0033(4)
C12 0.0193(6) 0.0202(6) 0.0201(6) 0.0007(4) 0.0024(5) -0.0015(4)
C13 0.0170(5) 0.0221(6) 0.0191(6) -0.0024(4) 0.0037(4) -0.0040(4)
C14 0.0227(6) 0.0194(5) 0.0162(5) -0.0005(4) 0.0037(4) -0.0067(4)
C15 0.0227(6) 0.0202(6) 0.0221(6) 0.0022(5) 0.0024(5) -0.0005(5)
C16 0.0193(6) 0.0229(6) 0.0232(6) 0.0011(5) 0.0064(5) -0.0016(5)
C17 0.0188(6) 0.0247(6) 0.0312(7) -0.0001(5) 0.0058(5) -0.0007(5)
C18 0.0304(7) 0.0260(6) 0.0224(6) 0.0073(5) 0.0028(5) -0.0041(5)

loop_
_atom_site_label
_atom_site_type_symbol
_atom_site_thermal_displace_type
_atom_site_fract_x
_atom_site_fract_y
_atom_site_fract_z
_atom_site_occupancy
_atom_site_U_iso_or_equiv
_atom_site_calc_flag
_atom_site_refinement_flags
O1 O Uani -0.09479(4) 0.44706(16) 0.38343(5) 1.000 0.0208(2) . .
O2 O Uani 0.16121(5) 0.17446(16) 0.44162(6) 1.000 0.0258(3) . .
O3 O Uani 0.25910(5) 0.42773(17) 0.37992(6) 1.000 0.0290(3) . .
O4 O Uani 0.50342(5) 1.06408(17) 0.11471(6) 1.000 0.0250(3) . .
O5 O Uani 0.42104(5) 1.41626(16) 0.03915(6) 1.000 0.0241(3) . .
C1 C Uani -0.02012(6) 0.4670(2) 0.37828(7) 1.000 0.0170(3) . .
C2 C Uani 0.03481(6) 0.3014(2) 0.41488(7) 1.000 0.0185(3) . .
C3 C Uani 0.10988(6) 0.3384(2) 0.40399(7) 1.000 0.0182(3) . .
C4 C Uani 0.13064(6) 0.5406(2) 0.35503(7) 1.000 0.0170(3) . .
C5 C Uani 0.07303(6) 0.7056(2) 0.32007(7) 1.000 0.0176(3) . .
C6 C Uani -0.00076(6) 0.6725(2) 0.33092(7) 1.000 0.0184(3) . .
C7 C Uani -0.11913(7) 0.2386(2) 0.42924(8) 1.000 0.0231(3) . .
C8 C Uani 0.20972(7) 0.5714(2) 0.34300(8) 1.000 0.0195(3) . .
C9 C Uani 0.23022(7) 0.7673(2) 0.28562(8) 1.000 0.0202(3) . .
C10 C Uani 0.29943(7) 0.7758(2) 0.26389(8) 1.000 0.0203(3) . .
C11 C Uani 0.32746(7) 0.9502(2) 0.20535(7) 1.000 0.0192(3) . .
C12 C Uani 0.40217(7) 0.9218(2) 0.18958(8) 1.000 0.0199(3) . .
C13 C Uani 0.43199(6) 1.0788(2) 0.13393(8) 1.000 0.0193(3) . .
C14 C Uani 0.38691(7) 1.2711(2) 0.09218(7) 1.000 0.0194(3) . .
C15 C Uani 0.31309(7) 1.2994(2) 0.10736(8) 1.000 0.0218(3) . .
C16 C Uani 0.28361(7) 1.1406(2) 0.16357(8) 1.000 0.0215(3) . .
C17 C Uani 0.54639(7) 0.8478(2) 0.14377(9) 1.000 0.0247(4) . .
C18 C Uani 0.37526(8) 1.5936(2) -0.01316(8) 1.000 0.0264(4) . .
H2 H Uiso 0.02150 0.16350 0.44720 1.000 0.0220 calc R
H2A H Uiso 0.20420 0.21400 0.43100 1.000 0.0310 calc R
H5 H Uiso 0.08570 0.84470 0.28780 1.000 0.0210 calc R
H6 H Uiso -0.03840 0.78730 0.30670 1.000 0.0220 calc R
H7A H Uiso -0.09380 0.24270 0.48890 1.000 0.0280 calc R
H7B H Uiso -0.10630 0.08330 0.40210 1.000 0.0280 calc R
H7C H Uiso -0.17390 0.24740 0.42810 1.000 0.0280 calc R
H9 H Uiso 0.19390 0.88920 0.26370 1.000 0.0240 calc R
H10 H Uiso 0.33430 0.65420 0.28960 1.000 0.0240 calc R
H12 H Uiso 0.43260 0.79240 0.21770 1.000 0.0240 calc R
H15 H Uiso 0.28250 1.42830 0.07910 1.000 0.0260 calc R
H16 H Uiso 0.23310 1.16230 0.17350 1.000 0.0260 calc R
H17A H Uiso 0.52030 0.69860 0.11860 1.000 0.0300 calc R
H17B H Uiso 0.55190 0.83810 0.20650 1.000 0.0300 calc R
H17C H Uiso 0.59640 0.85840 0.12610 1.000 0.0300 calc R
H18A H Uiso 0.35270 1.70980 0.02360 1.000 0.0320 calc R
H18B H Uiso 0.33520 1.50610 -0.05090 1.000 0.0320 calc R
H18C H Uiso 0.40660 1.68640 -0.04800 1.000 0.0320 calc R

loop_
_atom_type_symbol
_atom_type_description
_atom_type_scat_dispersion_real
_atom_type_scat_dispersion_imag
_atom_type_scat_source
O O 0.0492 0.0322 'International Tables Vol C Tables 4.2.6.8 and 6.1.1.4'
H H 0.0000 0.0000 'International Tables Vol C Tables 4.2.6.8 and 6.1.1.4'
C C 0.0181 0.0091 'International Tables Vol C Tables 4.2.6.8 and 6.1.1.4'

loop_
_geom_angle_atom_site_label_1
_geom_angle_atom_site_label_2
_geom_angle_atom_site_label_3
_geom_angle
_geom_angle_publ_flag
C1 O1 C7 118.03(9) yes
C13 O4 C17 117.03(9) yes
C14 O5 C18 117.66(10) yes
C3 O2 H2A 109.00 no
O1 C1 C6 114.82(9) yes
C2 C1 C6 120.50(10) no
O1 C1 C2 124.69(10) yes
C1 C2 C3 119.63(10) no
O2 C3 C4 121.59(10) yes
C2 C3 C4 121.01(10) no
O2 C3 C2 117.40(10) yes
C3 C4 C8 119.80(10) no
C5 C4 C8 122.94(10) no
C3 C4 C5 117.26(10) no
C4 C5 C6 122.26(10) no
C1 C6 C5 119.31(10) no
O3 C8 C4 119.99(10) yes
O3 C8 C9 120.16(11) yes
C4 C8 C9 119.83(10) no
C8 C9 C10 120.74(11) no
C9 C10 C11 127.42(11) no
C10 C11 C12 118.18(10) no
C10 C11 C16 123.16(11) no
C12 C11 C16 118.66(11) no
C11 C12 C13 121.15(10) no
O4 C13 C12 125.03(10) yes
C12 C13 C14 119.54(11) no
O4 C13 C14 115.43(10) yes
O5 C14 C13 115.35(11) yes
O5 C14 C15 125.14(10) yes
C13 C14 C15 119.51(10) no
C14 C15 C16 120.52(11) no
C11 C16 C15 120.62(12) no
C1 C2 H2 120.00 no
C3 C2 H2 120.00 no
C4 C5 H5 119.00 no
C6 C5 H5 119.00 no
C1 C6 H6 120.00 no
C5 C6 H6 120.00 no
O1 C7 H7A 109.00 no
O1 C7 H7B 109.00 no
O1 C7 H7C 110.00 no
H7A C7 H7B 109.00 no
H7A C7 H7C 109.00 no
H7B C7 H7C 110.00 no
C8 C9 H9 120.00 no
C10 C9 H9 120.00 no
C9 C10 H10 116.00 no
C11 C10 H10 116.00 no
C11 C12 H12 119.00 no
C13 C12 H12 119.00 no
C14 C15 H15 120.00 no
C16 C15 H15 120.00 no
C11 C16 H16 120.00 no
C15 C16 H16 120.00 no
O4 C17 H17A 109.00 no
O4 C17 H17B 109.00 no
O4 C17 H17C 109.00 no
H17A C17 H17B 109.00 no
H17A C17 H17C 109.00 no
H17B C17 H17C 110.00 no
O5 C18 H18A 110.00 no
O5 C18 H18B 109.00 no
O5 C18 H18C 109.00 no
H18A C18 H18B 110.00 no
H18A C18 H18C 109.00 no
H18B C18 H18C 109.00 no

loop_
_geom_bond_atom_site_label_1
_geom_bond_atom_site_label_2
_geom_bond_distance
_geom_bond_publ_flag
O1 C1 1.3575(13) yes
O1 C7 1.4353(14) yes
O2 C3 1.3437(14) yes
O3 C8 1.2487(15) yes
O4 C13 1.3625(14) yes
O4 C17 1.4291(15) yes
O5 C14 1.3554(15) yes
O5 C18 1.4327(15) yes
O2 H2A 0.8400 no
C1 C2 1.3851(15) no
C1 C6 1.4049(15) no
C2 C3 1.3966(15) no
C3 C4 1.4142(15) no
C4 C5 1.4072(15) no
C4 C8 1.4680(17) no
C5 C6 1.3710(15) no
C8 C9 1.4700(16) no
C9 C10 1.3374(18) no
C10 C11 1.4569(16) no
C11 C16 1.3919(16) no
C11 C12 1.4073(18) no
C12 C13 1.3818(17) no
C13 C14 1.4102(16) no
C14 C15 1.3886(18) no
C15 C16 1.3909(17) no
C2 H2 0.9500 no
C5 H5 0.9500 no
C6 H6 0.9500 no
C7 H7A 0.9800 no
C7 H7B 0.9800 no
C7 H7C 0.9800 no
C9 H9 0.9500 no
C10 H10 0.9500 no
C12 H12 0.9500 no
C15 H15 0.9500 no
C16 H16 0.9500 no
C17 H17A 0.9800 no
C17 H17B 0.9800 no
C17 H17C 0.9800 no
C18 H18A 0.9800 no
C18 H18B 0.9800 no
C18 H18C 0.9800 no

loop_
_geom_contact_atom_site_label_1
_geom_contact_atom_site_label_2
_geom_contact_distance
_geom_contact_site_symmetry_2
_geom_contact_publ_flag
O2 O3 2.5289(13) . no
O2 C5 3.4024(14) 1_545 no
O2 C7 3.1780(15) 3_556 no
O3 O2 2.5289(13) . no
O4 O5 2.5756(13) . no
O5 C17 3.3446(16) 3_675 no
O5 O4 2.5756(13) . no
O1 H16 2.7600 2_545 no
O1 H9 2.7200 2_545 no
O1 H5 2.7800 2_545 no
O2 H15 2.8800 4_565 no
O2 H7A 2.8400 3_556 no
O3 H17C 2.6300 2_645 no
O3 H2A 1.7800 . no
O3 H10 2.4300 . no
O3 H18B 2.8300 4_565 no
O4 H18C 2.4500 3_685 no
O5 H17A 2.5200 1_565 no
O5 H17A 2.9100 3_675 no
C1 C5 3.4272(15) 2_545 no
C1 C2 3.5381(15) 3_566 no
C2 C1 3.5381(15) 3_566 no
C3 C7 3.4589(16) 3_566 no
C5 O2 3.4024(14) 1_565 no
C5 C6 3.5612(15) 2_555 no
C5 C1 3.4272(15) 2_555 no
C6 C5 3.5612(15) 2_545 no
C7 O2 3.1780(15) 3_556 no
C7 C3 3.4589(16) 3_566 no
C10 C15 3.5881(17) 1_545 no
C12 C17 3.4989(17) 2_655 no
C13 C18 3.5317(16) 1_545 no
C15 C10 3.5881(17) 1_565 no
C17 C18 3.5652(17) 3_675 no
C17 C12 3.4989(17) 2_645 no
C17 O5 3.3446(16) 3_675 no
C18 C17 3.5652(17) 3_675 no
C18 C13 3.5317(16) 1_565 no
C1 H5 2.7800 2_545 no
C2 H7A 2.9900 3_566 no
C2 H7B 2.7700 . no
C2 H7A 2.7600 . no
C3 H7A 2.8500 3_566 no
C4 H7A 2.8900 3_566 no
C5 H6 3.0100 2_545 no
C5 H7A 2.9900 3_566 no
C5 H9 2.6500 . no
C6 H5 2.8400 2_545 no
C7 H2 2.5300 . no
C8 H2A 2.3800 . no
C9 H5 2.6300 . no
C9 H16 2.7700 . no
C12 H17A 2.8100 . no
C12 H17B 2.6900 . no
C12 H18A 2.8700 1_545 no
C12 H17B 2.8200 2_655 no
C13 H18A 2.8700 1_545 no
C13 H17B 2.8500 2_655 no
C15 H18A 2.7200 . no
C15 H18B 2.8100 . no
C16 H7C 3.0900 2_555 no
C16 H9 2.7700 . no
C17 H10 2.7700 2_655 no
C17 H12 2.5200 . no
C18 H15 2.5300 . no
C18 H17C 3.1000 3_675 no
H2 C7 2.5300 . no
H2 H7A 2.3000 . no
H2 H7B 2.3300 . no
H2A O3 1.7800 . no
H2A C8 2.3800 . no
H5 C9 2.6300 . no
H5 H9 2.0500 . no
H5 O1 2.7800 2_555 no
H5 C1 2.7800 2_555 no
H5 C6 2.8400 2_555 no
H6 C5 3.0100 2_555 no
H7A C2 2.7600 . no
H7A H2 2.3000 . no
H7A O2 2.8400 3_556 no
H7A C2 2.9900 3_566 no
H7A C3 2.8500 3_566 no
H7A C4 2.8900 3_566 no
H7A C5 2.9900 3_566 no
H7B C2 2.7700 . no
H7B H2 2.3300 . no
H7C C16 3.0900 2_545 no
H7C H15 2.5800 2_535 no
H9 C5 2.6500 . no
H9 C16 2.7700 . no
H9 H5 2.0500 . no
H9 H16 2.2300 . no
H9 O1 2.7200 2_555 no
H10 O3 2.4300 . no
H10 H12 2.3600 . no
H10 C17 2.7700 2_645 no
H10 H17C 2.3100 2_645 no
H12 C17 2.5200 . no
H12 H10 2.3600 . no
H12 H17A 2.4300 . no
H12 H17B 2.1900 . no
H15 C18 2.5300 . no
H15 H18A 2.2300 . no
H15 H18B 2.4200 . no
H15 H7C 2.5800 2_565 no
H15 O2 2.8800 4_564 no
H16 C9 2.7700 . no
H16 H9 2.2300 . no
H16 O1 2.7600 2_555 no
H17A O5 2.5200 1_545 no
H17A C12 2.8100 . no
H17A H12 2.4300 . no
H17A O5 2.9100 3_675 no
H17B C12 2.6900 . no
H17B H12 2.1900 . no
H17B C12 2.8200 2_645 no
H17B C13 2.8500 2_645 no
H17C O3 2.6300 2_655 no
H17C H10 2.3100 2_655 no
H17C C18 3.1000 3_675 no
H18A C12 2.8700 1_565 no
H18A C13 2.8700 1_565 no
H18A C15 2.7200 . no
H18A H15 2.2300 . no
H18B C15 2.8100 . no
H18B H15 2.4200 . no
H18B O3 2.8300 4_564 no
H18C O4 2.4500 3_685 no

loop_
_geom_hbond_atom_site_label_D
_geom_hbond_atom_site_label_H
_geom_hbond_atom_site_label_A
_geom_hbond_distance_DH
_geom_hbond_distance_HA
_geom_hbond_distance_DA
_geom_hbond_angle_DHA
_geom_hbond_site_symmetry_A
_geom_hbond_publ_flag
O2 H2A O3 0.8400 1.7800 2.5289(13) 147.00 . yes
C10 H10 O3 0.9500 2.4300 2.7865(15) 102.00 . yes
C17 H17A O5 0.9800 2.5200 3.4640(15) 162.00 1_545 yes
C18 H18C O4 0.9800 2.4500 3.4255(16) 171.00 3_685 yes

loop_
_geom_torsion_atom_site_label_1
_geom_torsion_atom_site_label_2
_geom_torsion_atom_site_label_3
_geom_torsion_atom_site_label_4
_geom_torsion
_geom_torsion_publ_flag
C7 O1 C1 C2 -0.66(16) no
C7 O1 C1 C6 178.67(9) no
C17 O4 C13 C14 -169.55(10) no
C17 O4 C13 C12 10.22(17) no
C18 O5 C14 C15 -7.87(16) no
C18 O5 C14 C13 172.20(10) no
O1 C1 C6 C5 -178.33(10) no
C6 C1 C2 C3 -0.47(16) no
C2 C1 C6 C5 1.03(16) no
O1 C1 C2 C3 178.82(10) no
C1 C2 C3 C4 -0.94(16) no
C1 C2 C3 O2 179.19(10) no
C2 C3 C4 C5 1.74(16) no
O2 C3 C4 C8 1.30(16) no
C2 C3 C4 C8 -178.56(10) no
O2 C3 C4 C5 -178.40(10) no
C3 C4 C5 C6 -1.19(16) no
C5 C4 C8 C9 -6.02(17) no
C3 C4 C8 O3 -4.06(17) no
C8 C4 C5 C6 179.12(11) no
C3 C4 C8 C9 174.30(10) no
C5 C4 C8 O3 175.63(11) no
C4 C5 C6 C1 -0.17(17) no
O3 C8 C9 C10 8.21(18) no
C4 C8 C9 C10 -170.15(11) no
C8 C9 C10 C11 177.23(11) no
C9 C10 C11 C12 -178.28(12) no
C9 C10 C11 C16 0.80(19) no
C16 C11 C12 C13 0.06(17) no
C10 C11 C16 C15 -179.05(11) no
C12 C11 C16 C15 0.03(18) no
C10 C11 C12 C13 179.17(11) no
C11 C12 C13 C14 0.05(17) no
C11 C12 C13 O4 -179.71(11) no
O4 C13 C14 O5 -0.51(15) no
C12 C13 C14 C15 -0.23(17) no
O4 C13 C14 C15 179.56(10) no
C12 C13 C14 O5 179.71(10) no
O5 C14 C15 C16 -179.63(11) no
C13 C14 C15 C16 0.31(17) no
C14 C15 C16 C11 -0.21(18) no
